data_2227418
loop_
_publ_author_name
'Reinert, Thorben'
'Boeckmann, Jan'
'Jess, Inke'
'N\"ather, Christian'

_publ_section_title
;
 Poly[diaquatetra-\m-selenocyanato-cadmium(II)dipotassium(I)]
;
_journal_coeditor_code FJ2330
_journal_issue 10
_journal_name_full 'Acta Crystallographica Section E'
_journal_page_first i70
_journal_page_last i71
_journal_paper_doi 10.1107/S1600536810034938
_journal_volume 66
_journal_year 2010
_chemical_formula_iupac '[Cd K2 (N C Se)4 (H2 O)2]'
_chemical_formula_moiety 'C4 H4 Cd K2 N4 O2 Se4'
_chemical_formula_sum 'C4 H4 Cd K2 N4 O2 Se4'
_chemical_formula_weight 646.55
_chemical_name_systematic
;
Poly[diaquatetra-\m-selenocyanato-cadmium(II)dipotassium(I)]
;
_space_group_IT_number 15
_symmetry_cell_setting monoclinic
_symmetry_space_group_name_Hall '-C 2yc'
_symmetry_space_group_name_H-M 'C 1 2/c 1'
_atom_sites_solution_hydrogens geom
_atom_sites_solution_primary direct
_atom_sites_solution_secondary difmap
_audit_creation_method SHELXL-97
_cell_angle_alpha 90.00
_cell_angle_beta 112.454(13)
_cell_angle_gamma 90.00
_cell_formula_units_Z 4
_cell_length_a 21.574(3)
_cell_length_b 4.4055(4)
_cell_length_c 17.9316(19)
_cell_measurement_reflns_used 4533
_cell_measurement_temperature 170(2)
_cell_measurement_theta_max 27.5
_cell_measurement_theta_min 2.5
_cell_volume 1575.1(3)
_computing_cell_refinement 'X-AREA (Stoe & Cie, 2008)'
_computing_data_collection 'X-AREA (Stoe & Cie, 2008)'
_computing_data_reduction 'X-AREA (Stoe & Cie, 2008)'
_computing_molecular_graphics 'XP in SHELXTL (Sheldrick, 2008)'
_computing_publication_material 'SHELXL97 (Sheldrick, 2008)'
_computing_structure_refinement 'SHELXL97 (Sheldrick, 2008)'
_computing_structure_solution 'SHELXS97 (Sheldrick, 2008)'
_diffrn_ambient_temperature 170(2)
_diffrn_measured_fraction_theta_full 0.988
_diffrn_measured_fraction_theta_max 0.988
_diffrn_measurement_device_type 'Stoe IPDS-1'
_diffrn_measurement_method '\f Scans'
_diffrn_radiation_monochromator graphite
_diffrn_radiation_source 'fine-focus sealed tube'
_diffrn_radiation_type MoK\a
_diffrn_radiation_wavelength 0.71073
_diffrn_reflns_av_R_equivalents 0.0570
_diffrn_reflns_av_sigmaI/netI 0.0515
_diffrn_reflns_limit_h_max 26
_diffrn_reflns_limit_h_min -28
_diffrn_reflns_limit_k_max 4
_diffrn_reflns_limit_k_min -5
_diffrn_reflns_limit_l_max 23
_diffrn_reflns_limit_l_min -23
_diffrn_reflns_number 4687
_diffrn_reflns_theta_full 27.50
_diffrn_reflns_theta_max 27.50
_diffrn_reflns_theta_min 2.46
_diffrn_standards_decay_% 0
_diffrn_standards_interval_time 0
_diffrn_standards_number 0
_exptl_absorpt_coefficient_mu 11.151
_exptl_absorpt_correction_T_max 0.713
_exptl_absorpt_correction_T_min 0.588
_exptl_absorpt_correction_type numerical
_exptl_absorpt_process_details '(X-SHAPE and X-RED32; Stoe & Cie, 2008)'
_exptl_crystal_colour colourless
_exptl_crystal_density_diffrn 2.726
_exptl_crystal_density_method 'not measured'
_exptl_crystal_description block
_exptl_crystal_F_000 1176
_exptl_crystal_size_max 0.05
_exptl_crystal_size_mid 0.04
_exptl_crystal_size_min 0.03
_refine_diff_density_max 0.903
_refine_diff_density_min -0.939
_refine_ls_extinction_coef 0.00083(16)
_refine_ls_extinction_expression Fc^*^=kFc[1+0.001xFc^2^\l^3^/sin(2\q)]^-1/4^
_refine_ls_extinction_method 'SHELXL97 (Sheldrick, 2008)'
_refine_ls_goodness_of_fit_ref 0.998
_refine_ls_hydrogen_treatment constr
_refine_ls_matrix_type full
_refine_ls_number_parameters 79
_refine_ls_number_reflns 1800
_refine_ls_number_restraints 0
_refine_ls_restrained_S_all 0.998
_refine_ls_R_factor_all 0.0588
_refine_ls_R_factor_gt 0.0373
_refine_ls_shift/su_max 0.001
_refine_ls_shift/su_mean 0.000
_refine_ls_structure_factor_coef Fsqd
_refine_ls_weighting_details 'calc w=1/[\s^2^(Fo^2^)+(0.0520P)^2^+0.0000P] where P=(Fo^2^+2Fc^2^)/3'
_refine_ls_weighting_scheme calc
_refine_ls_wR_factor_gt 0.0827
_refine_ls_wR_factor_ref 0.0904
_reflns_number_gt 1355
_reflns_number_total 1800
_reflns_threshold_expression I>2\s(I)
_cod_data_source_file fj2330.cif
_cod_data_source_block I
_cod_original_sg_symbol_H-M 'C 2/c'
_cod_database_code 2227418
_cod_database_fobs_code 2227418

loop_
_symmetry_equiv_pos_as_xyz
'x, y, z'
'-x, y, -z+1/2'
'x+1/2, y+1/2, z'
'-x+1/2, y+1/2, -z+1/2'
'-x, -y, -z'
'x, -y, z-1/2'
'-x+1/2, -y+1/2, -z'
'x+1/2, -y+1/2, z-1/2'

loop_
_atom_site_type_symbol
_atom_site_label
_atom_site_fract_x
_atom_site_fract_y
_atom_site_fract_z
_atom_site_U_iso_or_equiv
_atom_site_adp_type
_atom_site_calc_flag
_atom_site_refinement_flags
_atom_site_occupancy
_atom_site_disorder_assembly
_atom_site_disorder_group
Cd Cd1 0.5000 0.53865(16) 0.7500 0.02159(19) Uani d S 1 . .
Se Se1 0.39046(3) 0.19271(15) 0.71167(3) 0.02260(18) Uani d . 1 . .
C C1 0.3440(3) 0.3582(16) 0.6125(4) 0.0257(13) Uani d . 1 . .
N N1 0.3131(3) 0.4620(16) 0.5497(3) 0.0320(13) Uani d . 1 . .
Se Se2 0.49070(3) 0.85366(16) 0.61994(3) 0.02357(19) Uani d . 1 . .
C C2 0.5606(4) 0.6741(17) 0.6015(4) 0.0293(15) Uani d . 1 . .
N N2 0.6047(4) 0.5706(16) 0.5900(4) 0.0381(15) Uani d . 1 . .
K K1 0.32739(8) 0.9210(4) 0.44900(8) 0.0291(3) Uani d . 1 . .
O O1 0.2416(3) 0.8171(13) 0.2915(3) 0.0375(12) Uani d . 1 . .
H H1 0.1999 0.8495 0.2786 0.056 Uiso d R 1 . .
H H2 0.2463 0.6824 0.2602 0.056 Uiso d R 1 . .

loop_
_atom_site_aniso_label
_atom_site_aniso_U_11
_atom_site_aniso_U_22
_atom_site_aniso_U_33
_atom_site_aniso_U_12
_atom_site_aniso_U_13
_atom_site_aniso_U_23
Cd1 0.0190(3) 0.0260(4) 0.0195(3) 0.000 0.0071(2) 0.000
Se1 0.0206(3) 0.0229(3) 0.0237(3) -0.0014(2) 0.0078(2) 0.0018(2)
C1 0.022(3) 0.026(4) 0.033(3) -0.006(3) 0.015(3) -0.004(3)
N1 0.028(3) 0.037(4) 0.028(3) -0.003(3) 0.007(2) 0.002(3)
Se2 0.0244(3) 0.0258(4) 0.0208(3) 0.0022(3) 0.0089(2) 0.0020(2)
C2 0.038(4) 0.029(4) 0.022(3) -0.004(3) 0.013(3) -0.002(3)
N2 0.047(4) 0.033(4) 0.048(3) 0.008(3) 0.033(3) 0.002(3)
K1 0.0348(8) 0.0263(8) 0.0292(7) 0.0001(6) 0.0155(6) -0.0005(6)
O1 0.032(3) 0.042(3) 0.039(3) -0.007(3) 0.015(2) -0.008(2)

loop_
_atom_type_symbol
_atom_type_description
_atom_type_scat_dispersion_real
_atom_type_scat_dispersion_imag
_atom_type_scat_source
C C 0.0033 0.0016 'International Tables Vol C Tables 4.2.6.8 and 6.1.1.4'
H H 0.0000 0.0000 'International Tables Vol C Tables 4.2.6.8 and 6.1.1.4'
N N 0.0061 0.0033 'International Tables Vol C Tables 4.2.6.8 and 6.1.1.4'
O O 0.0106 0.0060 'International Tables Vol C Tables 4.2.6.8 and 6.1.1.4'
Se Se -0.0929 2.2259 'International Tables Vol C Tables 4.2.6.8 and 6.1.1.4'
Cd Cd -0.8075 1.2024 'International Tables Vol C Tables 4.2.6.8 and 6.1.1.4'
K K 0.2009 0.2494 'International Tables Vol C Tables 4.2.6.8 and 6.1.1.4'

loop_
_geom_angle_atom_site_label_1
_geom_angle_atom_site_label_2
_geom_angle_atom_site_label_3
_geom_angle_site_symmetry_1
_geom_angle_site_symmetry_3
_geom_angle
_geom_angle_publ_flag
Se2 Cd1 Se2 . 2_656 116.97(4) ?
Se2 Cd1 Se1 . . 108.03(2) ?
Se2 Cd1 Se1 2_656 . 106.66(2) ?
Se2 Cd1 Se1 . 2_656 106.66(2) ?
Se2 Cd1 Se1 2_656 2_656 108.03(2) ?
Se1 Cd1 Se1 . 2_656 110.45(4) ?
C1 Se1 Cd1 . . 97.2(2) ?
N1 C1 Se1 . . 178.5(6) ?
C1 N1 K1 . . 138.2(5) ?
C1 N1 K1 . 1_545 96.6(5) ?
K1 N1 K1 . 1_545 96.89(17) ?
C1 N1 K1 . 7_566 105.1(5) ?
K1 N1 K1 . 7_566 103.6(2) ?
K1 N1 K1 1_545 7_566 116.9(2) ?
C2 Se2 Cd1 . . 98.1(2) ?
C2 Se2 K1 . . 118.2(2) ?
Cd1 Se2 K1 . . 119.93(3) ?
N2 C2 Se2 . . 178.1(7) ?
C2 N2 K1 . 5_666 152.8(6) ?
C2 N2 K1 . 5_676 105.5(6) ?
K1 N2 K1 5_666 5_676 99.98(19) ?
O1 K1 N1 . . 110.08(18) ?
O1 K1 N2 . 5_666 80.18(19) ?
N1 K1 N2 . 5_666 78.66(19) ?
O1 K1 N2 . 5_676 94.85(19) ?
N1 K1 N2 . 5_676 154.22(19) ?
N2 K1 N2 5_666 5_676 99.98(19) ?
O1 K1 N1 . 1_565 123.42(18) ?
N1 K1 N1 . 1_565 96.89(17) ?
N2 K1 N1 5_666 1_565 155.49(19) ?
N2 K1 N1 5_676 1_565 73.55(17) ?
O1 K1 N1 . 7_566 75.99(16) ?
N1 K1 N1 . 7_566 76.4(2) ?
N2 K1 N1 5_666 7_566 136.7(2) ?
N2 K1 N1 5_676 7_566 117.42(19) ?
N1 K1 N1 1_565 7_566 63.1(2) ?
O1 K1 Se2 . . 152.89(13) ?
N1 K1 Se2 . . 73.29(13) ?
N2 K1 Se2 5_666 . 74.08(15) ?
N2 K1 Se2 5_676 . 81.55(15) ?
N1 K1 Se2 1_565 . 81.53(12) ?
N1 K1 Se2 7_566 . 129.50(11) ?
O1 K1 K1 . 1_565 99.55(13) ?
N1 K1 K1 . 1_565 136.11(14) ?
N2 K1 K1 5_666 1_565 139.52(14) ?
N2 K1 K1 5_676 1_565 39.54(13) ?
N1 K1 K1 1_565 1_565 39.22(12) ?
N1 K1 K1 7_566 1_565 80.38(13) ?
Se2 K1 K1 . 1_565 94.61(3) ?
O1 K1 K1 . 1_545 80.45(13) ?
N1 K1 K1 . 1_545 43.89(14) ?
N2 K1 K1 5_666 1_545 40.48(14) ?
N2 K1 K1 5_676 1_545 140.46(13) ?
N1 K1 K1 1_565 1_545 140.78(12) ?
N1 K1 K1 7_566 1_545 99.62(13) ?
Se2 K1 K1 . 1_545 85.39(3) ?
K1 K1 K1 1_565 1_545 180.00(9) ?
O1 K1 K1 . 7_566 92.68(12) ?
N1 K1 K1 . 7_566 40.35(13) ?
N2 K1 K1 5_666 7_566 111.46(15) ?
N2 K1 K1 5_676 7_566 148.48(14) ?
N1 K1 K1 1_565 7_566 76.76(12) ?
N1 K1 K1 7_566 7_566 36.10(12) ?
Se2 K1 K1 . 7_566 104.44(5) ?
K1 K1 K1 1_565 7_566 108.99(4) ?
K1 K1 K1 1_545 7_566 71.01(4) ?
K1 O1 H1 . . 118.5 ?
K1 O1 H2 . . 126.1 ?
H1 O1 H2 . . 108.6 ?

loop_
_geom_bond_atom_site_label_1
_geom_bond_atom_site_label_2
_geom_bond_site_symmetry_2
_geom_bond_distance
_geom_bond_publ_flag
Cd1 Se2 . 2.6548(7) ?
Cd1 Se1 . 2.6720(8) ?
Se1 C1 . 1.827(7) ?
C1 N1 . 1.161(9) ?
N1 K1 . 2.806(6) ?
N1 K1 1_545 3.076(7) ?
N1 K1 7_566 3.083(7) ?
Se2 C2 . 1.841(7) ?
C2 N2 . 1.143(10) ?
N2 K1 5_666 2.847(7) ?
N2 K1 5_676 2.904(7) ?
K1 O1 . 2.760(5) ?
O1 H1 . 0.8501 ?
O1 H2 . 0.8500 ?

loop_
_geom_hbond_atom_site_label_D
_geom_hbond_atom_site_label_H
_geom_hbond_atom_site_label_A
_geom_hbond_site_symmetry_A
_geom_hbond_distance_DH
_geom_hbond_distance_HA
_geom_hbond_distance_DA
_geom_hbond_angle_DHA
O1 H2 O1 4_545 0.85 1.92 2.760(6) 167
